data_4001844
loop_
_publ_author_name
'Coyle, Jason P.'
'Gordon, Peter G.'
'Wells, Adam P.'
'Mandia, David J.'
'Sirianni, Eric R.'
'Yap, Glenn P. A.'
'Barry, Se T.'

_publ_section_title
;
 Thermally Robust Gold and Silver Iminopyrrolidinates for Chemical Vapor
 Deposition of Metal Films
;
_journal_issue 22
_journal_name_full 'Chemistry of Materials'
_journal_page_first 4566
_journal_paper_doi 10.1021/cm402658c
_journal_volume 25
_journal_year 2013
_chemical_formula_sum 'C20 H38 Au2 N4'
_chemical_formula_weight 728.47
_chemical_name_systematic
; 
 ? 
;
_space_group_crystal_system monoclinic
_space_group_IT_number 14
_space_group_name_Hall '-P 2ybc'
_space_group_name_H-M_alt 'P 1 21/c 1'
_symmetry_space_group_name_Hall '-P 2ybc'
_symmetry_space_group_name_H-M 'P 1 21/c 1'
_atom_sites_solution_hydrogens geom
_audit_creation_method SHELXL-2013
_cell_angle_alpha 90
_cell_angle_beta 106.605(2)
_cell_angle_gamma 90
_cell_formula_units_Z 2
_cell_length_a 10.1692(14)
_cell_length_b 9.7129(13)
_cell_length_c 12.0353(17)
_cell_measurement_reflns_used 8976
_cell_measurement_temperature 200(2)
_cell_measurement_theta_max 27.57
_cell_measurement_theta_min 2.74
_cell_volume 1139.2(3)
_computing_cell_refinement 'Bruker SAINT'
_computing_data_collection 'Bruker APEX2'
_computing_data_reduction 'Bruker SAINT'
_computing_molecular_graphics 'Bruker SHELXTL'
_computing_publication_material 'Bruker SHELXTL'
_computing_structure_refinement 'SHELXL-2013 (Sheldrick, 2013)'
_computing_structure_solution 'SHELXS-97 (Sheldrick, 2008)'
_diffrn_ambient_temperature 200(2)
_diffrn_detector_area_resol_mean 8.33
_diffrn_measured_fraction_theta_full 0.999
_diffrn_measured_fraction_theta_max 0.999
_diffrn_measurement_device_type 'Bruker AXS APEX diffractometer'
_diffrn_measurement_method '\f and \w scans'
_diffrn_radiation_type MoK\a
_diffrn_radiation_wavelength 0.71073
_diffrn_reflns_av_R_equivalents 0.0226
_diffrn_reflns_av_unetI/netI 0.0150
_diffrn_reflns_Laue_measured_fraction_full 0.999
_diffrn_reflns_Laue_measured_fraction_max 0.999
_diffrn_reflns_limit_h_max 13
_diffrn_reflns_limit_h_min -13
_diffrn_reflns_limit_k_max 12
_diffrn_reflns_limit_k_min -12
_diffrn_reflns_limit_l_max 15
_diffrn_reflns_limit_l_min -15
_diffrn_reflns_number 14481
_diffrn_reflns_point_group_measured_fraction_full 0.999
_diffrn_reflns_point_group_measured_fraction_max 0.999
_diffrn_reflns_theta_full 25.000
_diffrn_reflns_theta_max 27.567
_diffrn_reflns_theta_min 2.090
_exptl_absorpt_coefficient_mu 12.875
_exptl_absorpt_correction_T_max 0.7456
_exptl_absorpt_correction_T_min 0.5361
_exptl_absorpt_correction_type multi-scan
_exptl_absorpt_process_details 'APEX2 (Bruker, 2007)'
_exptl_crystal_colour colourless
_exptl_crystal_density_diffrn 2.124
_exptl_crystal_description block
_exptl_crystal_F_000 688
_exptl_crystal_size_max 0.195
_exptl_crystal_size_mid 0.190
_exptl_crystal_size_min 0.079
_refine_diff_density_max 0.719
_refine_diff_density_min -0.689
_refine_diff_density_rms 0.085
_refine_ls_extinction_method none
_refine_ls_goodness_of_fit_ref 1.039
_refine_ls_hydrogen_treatment constr
_refine_ls_matrix_type full
_refine_ls_number_parameters 123
_refine_ls_number_reflns 2642
_refine_ls_number_restraints 0
_refine_ls_restrained_S_all 1.039
_refine_ls_R_factor_all 0.0153
_refine_ls_R_factor_gt 0.0141
_refine_ls_shift/su_max 0.002
_refine_ls_shift/su_mean 0.000
_refine_ls_structure_factor_coef Fsqd
_refine_ls_weighting_details
; 
 w=1/[\s^2^(Fo^2^)+(0.0150P)^2^+1.2753P] 
 where P=(Fo^2^+2Fc^2^)/3 
;
_refine_ls_weighting_scheme calc
_refine_ls_wR_factor_gt 0.0335
_refine_ls_wR_factor_ref 0.0343
_reflns_Friedel_coverage 0.000
_reflns_number_gt 2519
_reflns_number_total 2642
_reflns_threshold_expression 'I > 2\s(I)'
_cod_data_source_file cm402658c_si_005.cif
_cod_data_source_block seab064
_cod_database_code 4001844
_shelx_space_group_comment
; 
The symmetry employed for this shelxl refinement is uniquely defined 
by the following loop, which should always be used as a source of 
symmetry information in preference to the above space-group names. 
They are only intended as comments. 
;
_shelx_estimated_absorpt_t_min 0.188
_shelx_estimated_absorpt_t_max 0.429
_shelxl_version_number 2013-2

loop_
_space_group_symop_operation_xyz
'x, y, z'
'-x, y+1/2, -z+1/2'
'-x, -y, -z'
'x, -y-1/2, z-1/2'

loop_
_atom_site_label
_atom_site_type_symbol
_atom_site_fract_x
_atom_site_fract_y
_atom_site_fract_z
_atom_site_U_iso_or_equiv
_atom_site_adp_type
_atom_site_occupancy
_atom_site_site_symmetry_order
_atom_site_calc_flag
_atom_site_refinement_flags_posn
_atom_site_refinement_flags_adp
Au Au 0.63127(2) 0.97090(2) 1.00831(2) 0.02343(4) Uani 1 1 d . .
N1 N 0.5461(2) 0.8065(2) 0.91045(19) 0.0271(5) Uani 1 1 d . .
N2 N 0.3130(2) 0.8581(2) 0.88964(19) 0.0261(5) Uani 1 1 d . .
C1 C 0.6334(3) 0.7057(3) 0.8704(2) 0.0293(6) Uani 1 1 d . .
C2 C 0.5365(4) 0.5851(4) 0.8287(4) 0.0534(9) Uani 1 1 d . .
H2A H 0.5411 0.5188 0.8922 0.064 Uiso 1 1 calc R U
H2B H 0.5577 0.5364 0.7636 0.064 Uiso 1 1 calc R U
C3 C 0.3912(4) 0.6574(4) 0.7879(3) 0.0476(8) Uani 1 1 d . .
H3A H 0.3684 0.6854 0.7055 0.057 Uiso 1 1 calc R U
H3B H 0.3180 0.5963 0.7990 0.057 Uiso 1 1 calc R U
C4 C 0.4117(3) 0.7819(3) 0.8677(2) 0.0261(5) Uani 1 1 d . .
C5 C 0.6797(4) 0.7682(4) 0.7715(3) 0.0415(7) Uani 1 1 d . .
H5A H 0.5992 0.7888 0.7062 0.062 Uiso 1 1 calc R U
H5B H 0.7389 0.7027 0.7466 0.062 Uiso 1 1 calc R U
H5C H 0.7308 0.8533 0.7981 0.062 Uiso 1 1 calc R U
C6 C 0.7585(4) 0.6703(4) 0.9702(3) 0.0462(8) Uani 1 1 d . .
H6A H 0.8164 0.7522 0.9923 0.069 Uiso 1 1 calc R U
H6B H 0.8109 0.5972 0.9461 0.069 Uiso 1 1 calc R U
H6C H 0.7290 0.6386 1.0366 0.069 Uiso 1 1 calc R U
C7 C 0.1652(3) 0.8185(3) 0.8443(3) 0.0328(6) Uani 1 1 d . .
C8 C 0.1345(4) 0.6865(4) 0.9019(3) 0.0580(10) Uani 1 1 d . .
H8A H 0.0351 0.6772 0.8879 0.087 Uiso 1 1 calc R U
H8B H 0.1792 0.6910 0.9855 0.087 Uiso 1 1 calc R U
H8C H 0.1694 0.6069 0.8691 0.087 Uiso 1 1 calc R U
C9 C 0.1164(4) 0.8097(5) 0.7142(3) 0.0643(12) Uani 1 1 d . .
H9A H 0.1394 0.8952 0.6808 0.096 Uiso 1 1 calc R U
H9B H 0.0168 0.7961 0.6891 0.096 Uiso 1 1 calc R U
H9C H 0.1614 0.7320 0.6880 0.096 Uiso 1 1 calc R U
C10 C 0.0823(4) 0.9312(5) 0.8819(5) 0.0729(14) Uani 1 1 d . .
H10A H 0.0975 1.0191 0.8475 0.109 Uiso 1 1 calc R U
H10B H 0.1117 0.9390 0.9666 0.109 Uiso 1 1 calc R U
H10C H -0.0155 0.9078 0.8556 0.109 Uiso 1 1 calc R U

loop_
_atom_site_aniso_label
_atom_site_aniso_U_11
_atom_site_aniso_U_22
_atom_site_aniso_U_33
_atom_site_aniso_U_23
_atom_site_aniso_U_13
_atom_site_aniso_U_12
Au 0.02477(6) 0.02198(6) 0.02281(6) -0.00455(3) 0.00561(4) 0.00331(4)
N1 0.0299(12) 0.0245(11) 0.0274(11) -0.0072(9) 0.0092(9) 0.0054(9)
N2 0.0255(11) 0.0255(11) 0.0257(11) -0.0067(9) 0.0051(9) -0.0014(9)
C1 0.0354(15) 0.0236(13) 0.0314(14) -0.0078(11) 0.0136(12) 0.0037(11)
C2 0.069(2) 0.0351(18) 0.066(2) -0.0225(17) 0.036(2) -0.0108(17)
C3 0.062(2) 0.0378(18) 0.0454(19) -0.0228(15) 0.0190(17) -0.0108(16)
C4 0.0359(14) 0.0208(12) 0.0222(12) -0.0045(10) 0.0091(11) -0.0018(11)
C5 0.0489(18) 0.0413(18) 0.0404(17) 0.0005(14) 0.0224(15) 0.0113(14)
C6 0.050(2) 0.0447(19) 0.0446(18) 0.0000(15) 0.0151(15) 0.0213(16)
C7 0.0266(14) 0.0327(15) 0.0371(15) -0.0032(12) 0.0056(12) -0.0060(11)
C8 0.057(2) 0.064(3) 0.058(2) 0.0069(19) 0.0257(19) -0.0179(19)
C9 0.056(2) 0.085(3) 0.043(2) -0.001(2) -0.0010(17) -0.021(2)
C10 0.0304(18) 0.057(3) 0.127(4) -0.030(3) 0.017(2) -0.0021(18)

loop_
_atom_type_symbol
_atom_type_description
_atom_type_scat_dispersion_real
_atom_type_scat_dispersion_imag
_atom_type_scat_source
C C 0.0033 0.0016 'International Tables Vol C Tables 4.2.6.8 and 6.1.1.4'
H H 0.0000 0.0000 'International Tables Vol C Tables 4.2.6.8 and 6.1.1.4'
N N 0.0061 0.0033 'International Tables Vol C Tables 4.2.6.8 and 6.1.1.4'
Au Au -2.0133 8.8022 'International Tables Vol C Tables 4.2.6.8 and 6.1.1.4'

loop_
_geom_angle_atom_site_label_1
_geom_angle_atom_site_label_2
_geom_angle_atom_site_label_3
_geom_angle
_geom_angle_site_symmetry_1
_geom_angle_site_symmetry_3
N1 Au N2 170.90(9) . 3_677
N1 Au Au 82.63(6) . 3_677
N2 Au Au 88.43(6) 3_677 3_677
C4 N1 C1 113.3(2) . .
C4 N1 Au 125.80(17) . .
C1 N1 Au 120.70(17) . .
C4 N2 C7 121.4(2) . .
C4 N2 Au 118.31(17) . 3_677
C7 N2 Au 120.30(17) . 3_677
N1 C1 C6 109.6(2) . .
N1 C1 C2 102.9(2) . .
C6 C1 C2 113.9(3) . .
N1 C1 C5 109.6(2) . .
C6 C1 C5 109.4(3) . .
C2 C1 C5 111.3(3) . .
C1 C2 C3 102.7(3) . .
C4 C3 C2 102.1(3) . .
N2 C4 N1 124.7(2) . .
N2 C4 C3 126.2(3) . .
N1 C4 C3 109.0(2) . .
N2 C7 C9 113.1(3) . .
N2 C7 C10 106.8(3) . .
C9 C7 C10 107.7(3) . .
N2 C7 C8 111.3(3) . .
C9 C7 C8 112.0(3) . .
C10 C7 C8 105.4(3) . .

loop_
_geom_bond_atom_site_label_1
_geom_bond_atom_site_label_2
_geom_bond_distance
_geom_bond_site_symmetry_2
Au N1 2.026(2) .
Au N2 2.047(2) 3_677
Au Au 2.6801(4) 3_677
N1 C4 1.337(3) .
N1 C1 1.491(3) .
N2 C4 1.333(3) .
N2 C7 1.496(3) .
N2 Au 2.047(2) 3_677
C1 C6 1.518(4) .
C1 C2 1.521(4) .
C1 C5 1.526(4) .
C2 C3 1.582(5) .
C3 C4 1.521(4) .
C7 C9 1.503(5) .
C7 C10 1.527(5) .
C7 C8 1.531(5) .

loop_
_geom_torsion_atom_site_label_1
_geom_torsion_atom_site_label_2
_geom_torsion_atom_site_label_3
_geom_torsion_atom_site_label_4
_geom_torsion
_geom_torsion_site_symmetry_1
C4 N1 C1 C6 -140.2(3) .
Au N1 C1 C6 44.8(3) .
C4 N1 C1 C2 -18.7(3) .
Au N1 C1 C2 166.3(2) .
C4 N1 C1 C5 99.8(3) .
Au N1 C1 C5 -75.2(3) .
N1 C1 C2 C3 29.2(3) .
C6 C1 C2 C3 147.7(3) .
C5 C1 C2 C3 -88.1(3) .
C1 C2 C3 C4 -30.0(3) .
C7 N2 C4 N1 -176.1(2) .
Au N2 C4 N1 2.1(4) 3_677
C7 N2 C4 C3 6.1(4) .
Au N2 C4 C3 -175.6(2) 3_677
C1 N1 C4 N2 -179.3(2) .
Au N1 C4 N2 -4.6(4) .
C1 N1 C4 C3 -1.3(3) .
Au N1 C4 C3 173.4(2) .
C2 C3 C4 N2 -162.1(3) .
C2 C3 C4 N1 19.8(3) .
C4 N2 C7 C9 -59.5(4) .
Au N2 C7 C9 122.4(3) 3_677
C4 N2 C7 C10 -177.7(3) .
Au N2 C7 C10 4.1(4) 3_677
C4 N2 C7 C8 67.7(4) .
Au N2 C7 C8 -110.5(3) 3_677
